data_1562237
loop_
_publ_author_name
'Pan, Ming-Yan'
'Xia, Sheng-Qing'
'Liu, Xiao-Cun'
'Tao, Xu-Tang'

_publ_section_title
;
 Ba3GeS5 and Ba3InS4Cl: Interesting size effects originated from the
 tetrahedral anions
;
_journal_name_full 'Journal of Solid State Chemistry'
_journal_page_first 74
_journal_page_last 79
_journal_paper_doi 10.1016/j.jssc.2014.07.009
_journal_volume 219
_journal_year 2014
_chemical_formula_sum 'Ba3 Ge S5'
_chemical_formula_weight 644.91
_space_group_IT_number 62
_space_group_name_Hall '-P 2ac 2n'
_space_group_name_H-M_alt 'P n m a'
_symmetry_cell_setting orthorhombic
_symmetry_space_group_name_H-M 'P n m a'
_atom_sites_solution_primary direct
_atom_sites_solution_secondary difmap
_audit_creation_method SHELXL-97
_cell_angle_alpha 90.00
_cell_angle_beta 90.00
_cell_angle_gamma 90.00
_cell_formula_units_Z 4
_cell_length_a 12.0528(9)
_cell_length_b 9.5497(7)
_cell_length_c 8.5979(6)
_cell_measurement_reflns_used 2555
_cell_measurement_temperature 296(2)
_cell_measurement_theta_max 27.13
_cell_measurement_theta_min 4.00
_cell_volume 989.62(12)
_computing_cell_refinement 'Bruker SAINT'
_computing_data_collection 'Bruker APEX2'
_computing_data_reduction 'Bruker SAINT'
_computing_molecular_graphics 'Bruker SHELXTL'
_computing_publication_material 'Bruker SHELXTL'
_computing_structure_refinement 'SHELXL-97 (Sheldrick, 1997)'
_computing_structure_solution 'SHELXS-97 (Sheldrick, 1990)'
_diffrn_ambient_temperature 296(2)
_diffrn_measured_fraction_theta_full 0.999
_diffrn_measured_fraction_theta_max 0.999
_diffrn_measurement_device_type 'Bruker APEX-II CCD'
_diffrn_measurement_method '\f and \w scans'
_diffrn_radiation_monochromator graphite
_diffrn_radiation_source 'fine-focus sealed tube'
_diffrn_radiation_type MoK\a
_diffrn_radiation_wavelength 0.71073
_diffrn_reflns_av_R_equivalents 0.0501
_diffrn_reflns_av_sigmaI/netI 0.0258
_diffrn_reflns_limit_h_max 15
_diffrn_reflns_limit_h_min -15
_diffrn_reflns_limit_k_max 12
_diffrn_reflns_limit_k_min -12
_diffrn_reflns_limit_l_max 11
_diffrn_reflns_limit_l_min -11
_diffrn_reflns_number 11181
_diffrn_reflns_theta_full 27.55
_diffrn_reflns_theta_max 27.55
_diffrn_reflns_theta_min 2.91
_diffrn_standards_number 0
_exptl_absorpt_coefficient_mu 15.760
_exptl_absorpt_correction_T_max 0.5063
_exptl_absorpt_correction_T_min 0.3654
_exptl_absorpt_correction_type multi-scan
_exptl_crystal_colour yellow
_exptl_crystal_density_diffrn 4.329
_exptl_crystal_density_method 'not measured'
_exptl_crystal_description block
_exptl_crystal_F_000 1120
_exptl_crystal_size_max 0.08
_exptl_crystal_size_mid 0.06
_exptl_crystal_size_min 0.05
_refine_diff_density_max 0.924
_refine_diff_density_min -0.970
_refine_diff_density_rms 0.212
_refine_ls_extinction_coef 0.00235(13)
_refine_ls_extinction_expression Fc^*^=kFc[1+0.001xFc^2^\l^3^/sin(2\q)]^-1/4^
_refine_ls_extinction_method SHELXL
_refine_ls_goodness_of_fit_ref 0.997
_refine_ls_matrix_type full
_refine_ls_number_parameters 50
_refine_ls_number_reflns 1206
_refine_ls_number_restraints 0
_refine_ls_restrained_S_all 0.997
_refine_ls_R_factor_all 0.0249
_refine_ls_R_factor_gt 0.0204
_refine_ls_shift/su_max 0.000
_refine_ls_shift/su_mean 0.000
_refine_ls_structure_factor_coef Fsqd
_refine_ls_weighting_details 'calc w=1/[\s^2^(Fo^2^)+(0.0246P)^2^+1.4408P] where P=(Fo^2^+2Fc^2^)/3'
_refine_ls_weighting_scheme calc
_refine_ls_wR_factor_gt 0.0463
_refine_ls_wR_factor_ref 0.0480
_reflns_number_gt 1074
_reflns_number_total 1206
_reflns_threshold_expression >2sigma(I)
_cod_data_source_file JSSC-2014-219-74.cif
_cod_data_source_block x1
_cod_depositor_comments
;
The following automatic conversions were performed:

data item '_symmetry_cell_setting' value 'Orthorhombic' was changed
to 'orthorhombic' in accordance with the built-in table derived from
the CIF Core dictionary named 'cif_core.dic' version 2.4.5 last
updated on 2014-11-21.

Automatic conversion script
Id: cif_fix_values 8369 2020-08-20 11:38:08Z andrius 
;
_cod_original_sg_symbol_H-M Pnma
_cod_database_code 1562237

loop_
_symmetry_equiv_pos_as_xyz
'x, y, z'
'-x+1/2, -y, z+1/2'
'-x, y+1/2, -z'
'x+1/2, -y+1/2, -z+1/2'
'-x, -y, -z'
'x-1/2, y, -z-1/2'
'x, -y-1/2, z'
'-x-1/2, y-1/2, z-1/2'

loop_
_atom_site_label
_atom_site_type_symbol
_atom_site_fract_x
_atom_site_fract_y
_atom_site_fract_z
_atom_site_U_iso_or_equiv
_atom_site_adp_type
_atom_site_occupancy
_atom_site_symmetry_multiplicity
_atom_site_calc_flag
_atom_site_refinement_flags
_atom_site_disorder_assembly
_atom_site_disorder_group
Ba1 Ba 0.31916(2) 0.01817(3) 0.07708(3) 0.01884(10) Uani 1 1 d . . .
Ba2 Ba 0.47850(3) 0.2500 0.61141(4) 0.01583(12) Uani 1 2 d S . .
Ge1 Ge 0.09917(5) 0.2500 0.30502(7) 0.01234(15) Uani 1 2 d S . .
S1 S 0.05705(10) 0.05917(11) 0.18060(14) 0.0183(2) Uani 1 1 d . . .
S2 S 0.00282(12) 0.2500 0.52145(18) 0.0164(3) Uani 1 2 d S . .
S3 S 0.28037(13) 0.2500 0.35097(18) 0.0161(3) Uani 1 2 d S . .
S4 S 0.23356(13) 0.2500 0.81856(19) 0.0180(3) Uani 1 2 d S . .

loop_
_atom_site_aniso_label
_atom_site_aniso_U_11
_atom_site_aniso_U_22
_atom_site_aniso_U_33
_atom_site_aniso_U_23
_atom_site_aniso_U_13
_atom_site_aniso_U_12
Ba1 0.01633(16) 0.01814(16) 0.02207(18) -0.00265(11) 0.00154(11) 0.00040(10)
Ba2 0.0196(2) 0.01189(19) 0.0160(2) 0.000 -0.00215(14) 0.000
Ge1 0.0129(3) 0.0123(3) 0.0117(3) 0.000 -0.0004(2) 0.000
S1 0.0210(6) 0.0109(5) 0.0231(6) -0.0045(4) -0.0002(5) -0.0009(4)
S2 0.0135(7) 0.0245(8) 0.0111(7) 0.000 0.0023(6) 0.000
S3 0.0116(7) 0.0207(8) 0.0161(8) 0.000 0.0000(6) 0.000
S4 0.0139(7) 0.0219(8) 0.0181(8) 0.000 -0.0020(6) 0.000

loop_
_atom_type_symbol
_atom_type_description
_atom_type_scat_dispersion_real
_atom_type_scat_dispersion_imag
_atom_type_scat_source
S S 0.1246 0.1234 'International Tables Vol C Tables 4.2.6.8 and 6.1.1.4'
Ge Ge 0.1547 1.8001 'International Tables Vol C Tables 4.2.6.8 and 6.1.1.4'
Ba Ba -0.3244 2.2819 'International Tables Vol C Tables 4.2.6.8 and 6.1.1.4'

loop_
_geom_angle_atom_site_label_1
_geom_angle_atom_site_label_2
_geom_angle_atom_site_label_3
_geom_angle
_geom_angle_site_symmetry_1
_geom_angle_site_symmetry_3
S2 Ba1 S3 79.82(3) 6_656 .
S2 Ba1 S4 65.15(3) 6_656 1_554
S3 Ba1 S4 89.20(3) . 1_554
S2 Ba1 S1 129.92(3) 6_656 .
S3 Ba1 S1 65.71(3) . .
S4 Ba1 S1 78.65(3) 1_554 .
S2 Ba1 S4 144.23(4) 6_656 2_554
S3 Ba1 S4 92.53(3) . 2_554
S4 Ba1 S4 150.274(11) 1_554 2_554
S1 Ba1 S4 75.11(3) . 2_554
S2 Ba1 S2 92.696(9) 6_656 2_554
S3 Ba1 S2 135.04(4) . 2_554
S4 Ba1 S2 127.73(4) 1_554 2_554
S1 Ba1 S2 137.36(3) . 2_554
S4 Ba1 S2 68.23(3) 2_554 2_554
S2 Ba1 S3 126.87(4) 6_656 2_554
S3 Ba1 S3 149.806(18) . 2_554
S4 Ba1 S3 90.56(3) 1_554 2_554
S1 Ba1 S3 84.65(3) . 2_554
S4 Ba1 S3 73.44(3) 2_554 2_554
S2 Ba1 S3 64.90(3) 2_554 2_554
S2 Ba1 S1 61.89(3) 6_656 6_656
S3 Ba1 S1 67.63(3) . 6_656
S4 Ba1 S1 124.81(3) 1_554 6_656
S1 Ba1 S1 126.738(14) . 6_656
S4 Ba1 S1 82.80(3) 2_554 6_656
S2 Ba1 S1 69.81(3) 2_554 6_656
S3 Ba1 S1 133.95(3) 2_554 6_656
S2 Ba1 Ge1 97.42(2) 6_656 2_554
S3 Ba1 Ge1 171.28(3) . 2_554
S4 Ba1 Ge1 97.17(2) 1_554 2_554
S1 Ba1 Ge1 121.32(2) . 2_554
S4 Ba1 Ge1 84.90(2) 2_554 2_554
S2 Ba1 Ge1 36.44(3) 2_554 2_554
S3 Ba1 Ge1 36.66(3) 2_554 2_554
S1 Ba1 Ge1 103.74(2) 6_656 2_554
S2 Ba1 Ba2 165.33(3) 6_656 2_554
S3 Ba1 Ba2 103.21(3) . 2_554
S4 Ba1 Ba2 100.36(3) 1_554 2_554
S1 Ba1 Ba2 43.490(19) . 2_554
S4 Ba1 Ba2 50.42(3) 2_554 2_554
S2 Ba1 Ba2 94.93(2) 2_554 2_554
S3 Ba1 Ba2 47.26(3) 2_554 2_554
S1 Ba1 Ba2 132.66(2) 6_656 2_554
Ge1 Ba1 Ba2 81.565(11) 2_554 2_554
S2 Ba1 Ba1 46.952(19) 6_656 7_565
S3 Ba1 Ba1 47.32(2) . 7_565
S4 Ba1 Ba1 47.903(19) 1_554 7_565
S1 Ba1 Ba1 83.197(19) . 7_565
S4 Ba1 Ba1 139.71(2) 2_554 7_565
S2 Ba1 Ba1 139.36(2) 2_554 7_565
S3 Ba1 Ba1 138.27(2) 2_554 7_565
S1 Ba1 Ba1 83.696(18) 6_656 7_565
Ge1 Ba1 Ba1 135.260(9) 2_554 7_565
Ba2 Ba1 Ba1 125.428(5) 2_554 7_565
S2 Ba1 Ba2 100.17(2) 6_656 5_656
S3 Ba1 Ba2 91.99(2) . 5_656
S4 Ba1 Ba2 164.82(3) 1_554 5_656
S1 Ba1 Ba2 115.54(2) . 5_656
S4 Ba1 Ba2 44.79(3) 2_554 5_656
S2 Ba1 Ba2 45.41(3) 2_554 5_656
S3 Ba1 Ba2 95.93(2) 2_554 5_656
S1 Ba1 Ba2 42.994(18) 6_656 5_656
Ge1 Ba1 Ba2 80.304(12) 2_554 5_656
Ba2 Ba1 Ba2 94.098(8) 2_554 5_656
Ba1 Ba1 Ba2 125.260(5) 7_565 5_656
S1 Ba2 S1 152.11(5) 2 8_666
S1 Ba2 S4 95.78(2) 2 6_657
S1 Ba2 S4 95.78(2) 8_666 6_657
S1 Ba2 S2 79.53(2) 2 6_657
S1 Ba2 S2 79.53(2) 8_666 6_657
S4 Ba2 S2 73.61(4) 6_657 6_657
S1 Ba2 S1 69.34(3) 2 6_656
S1 Ba2 S1 137.54(3) 8_666 6_656
S4 Ba2 S1 82.09(3) 6_657 6_656
S2 Ba2 S1 138.05(3) 6_657 6_656
S1 Ba2 S1 137.54(3) 2 4
S1 Ba2 S1 69.34(3) 8_666 4
S4 Ba2 S1 82.09(3) 6_657 4
S2 Ba2 S1 138.05(3) 6_657 4
S1 Ba2 S1 68.37(4) 6_656 4
S1 Ba2 S3 91.78(2) 2 .
S1 Ba2 S3 91.78(2) 8_666 .
S4 Ba2 S3 147.92(4) 6_657 .
S2 Ba2 S3 138.46(4) 6_657 .
S1 Ba2 S3 71.55(3) 6_656 .
S1 Ba2 S3 71.55(3) 4 .
S1 Ba2 S4 77.20(2) 2 .
S1 Ba2 S4 77.20(2) 8_666 .
S4 Ba2 S4 137.817(16) 6_657 .
S2 Ba2 S4 64.20(4) 6_657 .
S1 Ba2 S4 130.52(3) 6_656 .
S1 Ba2 S4 130.52(3) 4 .
S3 Ba2 S4 74.26(4) . .
S1 Ba2 Ge1 103.54(2) 2 6_656
S1 Ba2 Ge1 103.54(2) 8_666 6_656
S4 Ba2 Ge1 78.97(3) 6_657 6_656
S2 Ba2 Ge1 152.59(3) 6_657 6_656
S1 Ba2 Ge1 34.211(19) 6_656 6_656
S1 Ba2 Ge1 34.211(19) 4 6_656
S3 Ba2 Ge1 68.95(3) . 6_656
S4 Ba2 Ge1 143.21(3) . 6_656
S1 Ba2 Ba1 48.40(2) 2 2
S1 Ba2 Ba1 117.47(2) 8_666 2
S4 Ba2 Ba1 144.077(7) 6_657 2
S2 Ba2 Ba1 98.14(2) 6_657 2
S1 Ba2 Ba1 81.93(2) 6_656 2
S1 Ba2 Ba1 120.73(2) 4 2
S3 Ba2 Ba1 50.349(19) . 2
S4 Ba2 Ba1 48.636(18) . 2
Ge1 Ba2 Ba1 104.106(11) 6_656 2
S1 Ba2 Ba1 117.47(2) 2 8_666
S1 Ba2 Ba1 48.40(2) 8_666 8_666
S4 Ba2 Ba1 144.077(7) 6_657 8_666
S2 Ba2 Ba1 98.14(2) 6_657 8_666
S1 Ba2 Ba1 120.73(2) 6_656 8_666
S1 Ba2 Ba1 81.93(2) 4 8_666
S3 Ba2 Ba1 50.349(19) . 8_666
S4 Ba2 Ba1 48.636(18) . 8_666
Ge1 Ba2 Ba1 104.106(11) 6_656 8_666
Ba1 Ba2 Ba1 70.856(11) 2 8_666
S1 Ba2 Ba1 121.31(2) 2 3_656
S1 Ba2 Ba1 53.07(2) 8_666 3_656
S4 Ba2 Ba1 49.04(2) 6_657 3_656
S2 Ba2 Ba1 49.308(19) 6_657 3_656
S1 Ba2 Ba1 129.14(2) 6_656 3_656
S1 Ba2 Ba1 89.00(2) 4 3_656
S3 Ba2 Ba1 144.488(6) . 3_656
S4 Ba2 Ba1 99.14(2) . 3_656
Ge1 Ba2 Ba1 110.639(12) 6_656 3_656
Ba1 Ba2 Ba1 145.228(10) 2 3_656
Ba1 Ba2 Ba1 98.751(8) 8_666 3_656
S1 Ge1 S1 113.97(7) . 7_565
S1 Ge1 S2 107.09(4) . .
S1 Ge1 S2 107.09(4) 7_565 .
S1 Ge1 S3 108.51(4) . .
S1 Ge1 S3 108.51(4) 7_565 .
S2 Ge1 S3 111.71(6) . .
S1 Ge1 Ba1 168.17(4) . 8_666
S1 Ge1 Ba1 77.73(3) 7_565 8_666
S2 Ge1 Ba1 66.06(3) . 8_666
S3 Ge1 Ba1 67.41(3) . 8_666
S1 Ge1 Ba1 77.73(3) . 2
S1 Ge1 Ba1 168.17(4) 7_565 2
S2 Ge1 Ba1 66.06(3) . 2
S3 Ge1 Ba1 67.41(3) . 2
Ba1 Ge1 Ba1 90.520(18) 8_666 2
S1 Ge1 Ba2 57.05(3) . 6_556
S1 Ge1 Ba2 57.05(3) 7_565 6_556
S2 Ge1 Ba2 125.92(5) . 6_556
S3 Ge1 Ba2 122.36(5) . 6_556
Ba1 Ge1 Ba2 134.735(9) 8_666 6_556
Ba1 Ge1 Ba2 134.735(9) 2 6_556
Ge1 S1 Ba2 160.56(5) . 2_554
Ge1 S1 Ba2 88.74(4) . 6_556
Ba2 S1 Ba2 110.66(3) 2_554 6_556
Ge1 S1 Ba1 90.49(4) . .
Ba2 S1 Ba1 88.11(3) 2_554 .
Ba2 S1 Ba1 97.88(3) 6_556 .
Ge1 S1 Ba1 89.56(4) . 6_556
Ba2 S1 Ba1 83.94(3) 2_554 6_556
Ba2 S1 Ba1 106.22(3) 6_556 6_556
Ba1 S1 Ba1 155.90(4) . 6_556
Ge1 S2 Ba2 153.34(7) . 6_557
Ge1 S2 Ba1 98.03(4) . 6_556
Ba2 S2 Ba1 101.36(4) 6_557 6_556
Ge1 S2 Ba1 98.03(4) . 4_455
Ba2 S2 Ba1 101.36(4) 6_557 4_455
Ba1 S2 Ba1 86.10(4) 6_556 4_455
Ge1 S2 Ba1 77.50(3) . 8_666
Ba2 S2 Ba1 85.28(3) 6_557 8_666
Ba1 S2 Ba1 171.44(5) 6_556 8_666
Ba1 S2 Ba1 87.304(9) 4_455 8_666
Ge1 S2 Ba1 77.50(3) . 2
Ba2 S2 Ba1 85.28(3) 6_557 2
Ba1 S2 Ba1 87.304(9) 6_556 2
Ba1 S2 Ba1 171.44(5) 4_455 2
Ba1 S2 Ba1 98.71(4) 8_666 2
Ge1 S3 Ba1 90.72(4) . .
Ge1 S3 Ba1 90.72(4) . 7_565
Ba1 S3 Ba1 85.36(4) . 7_565
Ge1 S3 Ba2 147.10(7) . .
Ba1 S3 Ba2 112.88(4) . .
Ba1 S3 Ba2 112.88(4) 7_565 .
Ge1 S3 Ba1 75.93(3) . 2
Ba1 S3 Ba1 87.285(9) . 2
Ba1 S3 Ba1 164.67(5) 7_565 2
Ba2 S3 Ba1 82.39(3) . 2
Ge1 S3 Ba1 75.93(3) . 8_666
Ba1 S3 Ba1 164.67(5) . 8_666
Ba1 S3 Ba1 87.285(9) 7_565 8_666
Ba2 S3 Ba1 82.39(3) . 8_666
Ba1 S3 Ba1 96.53(4) 2 8_666
Ba2 S4 Ba1 100.21(4) 6_557 7_566
Ba2 S4 Ba1 100.21(4) 6_557 1_556
Ba1 S4 Ba1 84.19(4) 7_566 1_556
Ba2 S4 Ba1 86.17(3) 6_557 2
Ba1 S4 Ba1 170.63(4) 7_566 2
Ba1 S4 Ba1 87.937(7) 1_556 2
Ba2 S4 Ba1 86.17(3) 6_557 8_666
Ba1 S4 Ba1 87.936(7) 7_566 8_666
Ba1 S4 Ba1 170.63(4) 1_556 8_666
Ba1 S4 Ba1 99.41(4) 2 8_666
Ba2 S4 Ba2 159.98(5) 6_557 .
Ba1 S4 Ba2 94.60(3) 7_566 .
Ba1 S4 Ba2 94.60(3) 1_556 .
Ba1 S4 Ba2 80.94(3) 2 .
Ba1 S4 Ba2 80.94(3) 8_666 .

loop_
_geom_bond_atom_site_label_1
_geom_bond_atom_site_label_2
_geom_bond_distance
_geom_bond_site_symmetry_2
Ba1 S2 3.2433(11) 6_656
Ba1 S3 3.2659(12) .
Ba1 S4 3.3025(12) 1_554
Ba1 S1 3.3054(12) .
Ba1 S4 3.3575(11) 2_554
Ba1 S2 3.3750(10) 2_554
Ba1 S3 3.4317(11) 2_554
Ba1 S1 3.5658(12) 6_656
Ba1 Ge1 3.6053(5) 2_554
Ba1 Ba2 4.4178(5) 2_554
Ba1 Ba1 4.4279(7) 7_565
Ba1 Ba2 4.4361(5) 5_656
Ba2 S1 3.0421(11) 2
Ba2 S1 3.0421(11) 8_666
Ba2 S4 3.1325(16) 6_657
Ba2 S2 3.1702(16) 6_657
Ba2 S1 3.2436(12) 6_656
Ba2 S1 3.2436(12) 4
Ba2 S3 3.2737(16) .
Ba2 S4 3.4479(16) .
Ba2 Ge1 3.8646(8) 6_656
Ba2 Ba1 4.4178(5) 2
Ba2 Ba1 4.4178(5) 8_666
Ba2 Ba1 4.4361(5) 3_656
Ge1 S1 2.1733(11) .
Ge1 S1 2.1733(11) 7_565
Ge1 S2 2.1935(16) .
Ge1 S3 2.2194(17) .
Ge1 Ba1 3.6053(5) 8_666
Ge1 Ba1 3.6053(5) 2
Ge1 Ba2 3.8646(8) 6_556
S1 Ba2 3.0421(11) 2_554
S1 Ba2 3.2436(12) 6_556
S1 Ba1 3.5658(12) 6_556
S2 Ba2 3.1702(16) 6_557
S2 Ba1 3.2433(11) 6_556
S2 Ba1 3.2433(11) 4_455
S2 Ba1 3.3750(10) 8_666
S2 Ba1 3.3750(10) 2
S3 Ba1 3.2659(12) 7_565
S3 Ba1 3.4317(11) 2
S3 Ba1 3.4317(11) 8_666
S4 Ba2 3.1325(16) 6_557
S4 Ba1 3.3025(12) 7_566
S4 Ba1 3.3025(12) 1_556
S4 Ba1 3.3575(11) 2
S4 Ba1 3.3575(11) 8_666
